data_2216154
loop_
_publ_author_name
'Weinmann, Markus'
'Nuss, J\"urgen'
'Jansen, Martin'

_publ_section_title
;
 2,4,6-Trichloro-1,3,5-trimethylborazine
;
_journal_coeditor_code WM2148
_journal_issue 11
_journal_name_full 'Acta Crystallographica Section E'
_journal_page_first o4235
_journal_page_last o4235
_journal_paper_doi 10.1107/S1600536807047241
_journal_volume 63
_journal_year 2007
_chemical_formula_iupac 'C3 H9 B3 Cl3 N3'
_chemical_formula_moiety 'C3 H9 B3 Cl3 N3'
_chemical_formula_sum 'C3 H9 B3 Cl3 N3'
_chemical_formula_weight 225.91
_chemical_name_systematic
;
2,4,6-Trichloro-1,3,5-trimethylborazine
;
_space_group_IT_number 2
_symmetry_cell_setting triclinic
_symmetry_space_group_name_Hall '-P 1'
_symmetry_space_group_name_H-M 'P -1'
_atom_sites_solution_hydrogens geom
_atom_sites_solution_primary direct
_atom_sites_solution_secondary difmap
_audit_creation_method SHELXL97
_cell_angle_alpha 90.446(12)
_cell_angle_beta 91.727(12)
_cell_angle_gamma 114.380(10)
_cell_formula_units_Z 4
_cell_length_a 7.720(4)
_cell_length_b 9.167(5)
_cell_length_c 15.054(8)
_cell_measurement_reflns_used 4305
_cell_measurement_temperature 100(2)
_cell_measurement_theta_max 30.9
_cell_measurement_theta_min 2.4
_cell_volume 969.7(9)
_computing_cell_refinement 'SAINT (Bruker, 2005)'
_computing_data_collection 'SMART (Bruker, 2005)'
_computing_data_reduction 'SAINT (Bruker, 2005)'
_computing_molecular_graphics 'ATOMS (Dowty, 2005)'
_computing_publication_material 'enCIFer (Allen <i>et al.</i>,  2004)'
_computing_structure_refinement 'SHELXL97 (Sheldrick, 1997)'
_computing_structure_solution 'SHELXS97 (Sheldrick, 1997)'
_diffrn_ambient_temperature 100(2)
_diffrn_measured_fraction_theta_full 0.981
_diffrn_measured_fraction_theta_max 0.981
_diffrn_measurement_device '3-circle goniometer'
_diffrn_measurement_device_type 'Bruker SMART APEX CCD'
_diffrn_measurement_method \w
_diffrn_radiation_monochromator graphite
_diffrn_radiation_source 'fine-focus sealed tube'
_diffrn_radiation_type MoK\a
_diffrn_radiation_wavelength 0.71073
_diffrn_reflns_av_R_equivalents 0.0595
_diffrn_reflns_av_sigmaI/netI 0.0887
_diffrn_reflns_limit_h_max 10
_diffrn_reflns_limit_h_min -10
_diffrn_reflns_limit_k_max 12
_diffrn_reflns_limit_k_min -12
_diffrn_reflns_limit_l_max 21
_diffrn_reflns_limit_l_min -20
_diffrn_reflns_number 9812
_diffrn_reflns_theta_full 29.99
_diffrn_reflns_theta_max 29.99
_diffrn_reflns_theta_min 1.35
_exptl_absorpt_coefficient_mu 0.888
_exptl_absorpt_correction_T_max 0.9569
_exptl_absorpt_correction_T_min 0.6651
_exptl_absorpt_correction_type multi-scan
_exptl_absorpt_process_details '(SADABS; Bruker, 2007)'
_exptl_crystal_colour colourless
_exptl_crystal_density_diffrn 1.547
_exptl_crystal_density_method 'not measured'
_exptl_crystal_description plate
_exptl_crystal_F_000 456
_exptl_crystal_size_max 0.50
_exptl_crystal_size_mid 0.20
_exptl_crystal_size_min 0.05
_refine_diff_density_max 0.894
_refine_diff_density_min -0.585
_refine_ls_extinction_method none
_refine_ls_goodness_of_fit_ref 1.022
_refine_ls_hydrogen_treatment constr
_refine_ls_matrix_type full
_refine_ls_number_parameters 223
_refine_ls_number_reflns 5513
_refine_ls_number_restraints 0
_refine_ls_restrained_S_all 1.022
_refine_ls_R_factor_all 0.0906
_refine_ls_R_factor_gt 0.0610
_refine_ls_shift/su_max 0.001
_refine_ls_shift/su_mean 0.000
_refine_ls_structure_factor_coef Fsqd
_refine_ls_weighting_details 'w = 1/[\s^2^(Fo^2^)+(0.0958P)^2^+0.0723P] where P=(Fo^2^+2Fc^2^)/3'
_refine_ls_weighting_scheme calc
_refine_ls_wR_factor_gt 0.1560
_refine_ls_wR_factor_ref 0.1728
_reflns_number_gt 3775
_reflns_number_total 5513
_reflns_threshold_expression I>2\s(I)
_cod_data_source_file wm2148.cif
_cod_data_source_block I
_cod_database_code 2216154
_cod_database_fobs_code 2216154

loop_
_symmetry_equiv_pos_as_xyz
'x, y, z'
'-x, -y, -z'

loop_
_atom_site_type_symbol
_atom_site_label
_atom_site_fract_x
_atom_site_fract_y
_atom_site_fract_z
_atom_site_U_iso_or_equiv
_atom_site_adp_type
_atom_site_calc_flag
_atom_site_refinement_flags
_atom_site_occupancy
Cl Cl11 0.73512(13) 0.15475(10) 0.43707(5) 0.0267(2) Uani d . 1
Cl Cl12 0.82179(13) 0.78156(10) 0.37427(5) 0.0277(2) Uani d . 1
Cl Cl13 0.68452(13) 0.53493(10) 0.71585(5) 0.0266(2) Uani d . 1
N N11 0.7664(4) 0.4683(3) 0.41615(16) 0.0196(5) Uani d . 1
N N12 0.7499(4) 0.6409(3) 0.54139(16) 0.0202(5) Uani d . 1
N N13 0.7120(4) 0.3594(3) 0.56975(16) 0.0194(5) Uani d . 1
B B11 0.7372(5) 0.3398(4) 0.4775(2) 0.0189(6) Uani d . 1
B B12 0.7754(5) 0.6179(4) 0.4491(2) 0.0195(6) Uani d . 1
B B13 0.7169(5) 0.5096(4) 0.6006(2) 0.0197(6) Uani d . 1
C C11 0.7896(6) 0.4449(4) 0.32036(19) 0.0260(7) Uani d . 1
H H11A 0.9217 0.4625 0.3106 0.039 Uiso calc R 1
H H11B 0.7581 0.5213 0.2857 0.039 Uiso calc R 1
H H11C 0.7044 0.3354 0.3015 0.039 Uiso calc R 1
C C12 0.7621(6) 0.7972(4) 0.5763(2) 0.0269(7) Uani d . 1
H H12A 0.7591 0.8645 0.5265 0.040 Uiso calc R 1
H H12B 0.8813 0.8511 0.6114 0.040 Uiso calc R 1
H H12C 0.6541 0.7789 0.6140 0.040 Uiso calc R 1
C C13 0.6809(5) 0.2273(4) 0.6338(2) 0.0256(7) Uani d . 1
H H13A 0.5563 0.1959 0.6601 0.038 Uiso calc R 1
H H13B 0.7808 0.2648 0.6809 0.038 Uiso calc R 1
H H13C 0.6852 0.1350 0.6023 0.038 Uiso calc R 1
Cl Cl21 0.56506(13) 0.33268(10) 1.08219(5) 0.0285(2) Uani d . 1
Cl Cl22 0.00324(13) -0.28065(10) 1.13894(5) 0.02597(19) Uani d . 1
Cl Cl23 0.17428(14) -0.06954(11) 0.79348(5) 0.0287(2) Uani d . 1
N N21 0.2749(4) 0.0253(3) 1.09944(15) 0.0195(5) Uani d . 1
N N22 0.1009(4) -0.1550(3) 0.97015(16) 0.0199(5) Uani d . 1
N N23 0.3520(4) 0.1197(3) 0.94460(16) 0.0208(5) Uani d . 1
B B21 0.3843(5) 0.1462(4) 1.0388(2) 0.0196(6) Uani d . 1
B B22 0.1358(5) -0.1254(4) 1.0643(2) 0.0183(6) Uani d . 1
B B23 0.2113(6) -0.0326(4) 0.9112(2) 0.0211(7) Uani d . 1
C C21 0.3086(5) 0.0565(4) 1.19702(19) 0.0255(7) Uani d . 1
H H21A 0.4276 0.0493 1.2155 0.038 Uiso calc R 1
H H21B 0.2028 -0.0232 1.2284 0.038 Uiso calc R 1
H H21C 0.3177 0.1640 1.2114 0.038 Uiso calc R 1
C C22 -0.0423(5) -0.3115(4) 0.9340(2) 0.0264(7) Uani d . 1
H H22A -0.1314 -0.3666 0.9802 0.040 Uiso calc R 1
H H22B 0.0226 -0.3778 0.9149 0.040 Uiso calc R 1
H H22C -0.1123 -0.2930 0.8831 0.040 Uiso calc R 1
C C23 0.4641(5) 0.2474(4) 0.8818(2) 0.0272(7) Uani d . 1
H H23A 0.5060 0.3526 0.9113 0.041 Uiso calc R 1
H H23B 0.3841 0.2427 0.8291 0.041 Uiso calc R 1
H H23C 0.5754 0.2303 0.8639 0.041 Uiso calc R 1

loop_
_atom_site_aniso_label
_atom_site_aniso_U_11
_atom_site_aniso_U_22
_atom_site_aniso_U_33
_atom_site_aniso_U_12
_atom_site_aniso_U_13
_atom_site_aniso_U_23
Cl11 0.0341(5) 0.0167(4) 0.0302(4) 0.0115(3) 0.0014(3) -0.0038(3)
Cl12 0.0372(5) 0.0175(4) 0.0258(4) 0.0086(3) 0.0025(3) 0.0054(3)
Cl13 0.0358(5) 0.0223(4) 0.0191(3) 0.0093(4) 0.0019(3) -0.0017(3)
N11 0.0208(14) 0.0157(13) 0.0197(11) 0.0049(11) 0.0006(9) -0.0004(9)
N12 0.0253(15) 0.0128(12) 0.0214(11) 0.0068(11) -0.0011(9) -0.0033(9)
N13 0.0200(14) 0.0157(13) 0.0209(11) 0.0058(11) -0.0008(9) 0.0011(9)
B11 0.0184(17) 0.0146(16) 0.0228(15) 0.0060(13) -0.0003(11) -0.0018(12)
B12 0.0191(17) 0.0178(16) 0.0201(14) 0.0061(14) 0.0002(11) 0.0018(12)
B13 0.0204(18) 0.0160(16) 0.0208(14) 0.0059(14) -0.0018(11) -0.0012(11)
C11 0.033(2) 0.0240(17) 0.0197(13) 0.0105(15) 0.0014(12) -0.0019(11)
C12 0.031(2) 0.0136(16) 0.0336(16) 0.0066(14) 0.0007(13) -0.0059(12)
C13 0.0322(19) 0.0210(17) 0.0236(14) 0.0110(15) 0.0011(12) 0.0055(12)
Cl21 0.0276(5) 0.0161(4) 0.0356(4) 0.0031(3) -0.0027(3) -0.0027(3)
Cl22 0.0296(5) 0.0193(4) 0.0248(3) 0.0056(3) 0.0044(3) 0.0049(3)
Cl23 0.0404(5) 0.0282(4) 0.0186(3) 0.0153(4) 0.0003(3) -0.0011(3)
N21 0.0236(15) 0.0160(13) 0.0185(11) 0.0080(11) -0.0014(9) -0.0013(9)
N22 0.0229(15) 0.0140(13) 0.0212(11) 0.0063(11) -0.0031(9) -0.0025(9)
N23 0.0239(15) 0.0158(13) 0.0227(12) 0.0081(11) 0.0040(10) 0.0024(9)
B21 0.0184(18) 0.0125(16) 0.0269(16) 0.0058(14) -0.0009(12) -0.0013(12)
B22 0.0216(18) 0.0112(15) 0.0237(15) 0.0084(14) 0.0018(12) 0.0009(11)
B23 0.0254(19) 0.0194(17) 0.0195(14) 0.0103(15) 0.0009(12) -0.0010(12)
C21 0.035(2) 0.0230(17) 0.0175(13) 0.0106(15) -0.0006(12) -0.0017(11)
C22 0.031(2) 0.0170(16) 0.0275(15) 0.0065(15) -0.0030(13) -0.0045(12)
C23 0.032(2) 0.0180(16) 0.0299(16) 0.0085(15) 0.0066(13) 0.0049(12)

loop_
_atom_type_symbol
_atom_type_description
_atom_type_scat_dispersion_real
_atom_type_scat_dispersion_imag
_atom_type_scat_source
C C 0.0033 0.0016 'International Tables Vol C Tables 4.2.6.8 and 6.1.1.4'
H H 0.0000 0.0000 'International Tables Vol C Tables 4.2.6.8 and 6.1.1.4'
B B 0.0013 0.0007 'International Tables Vol C Tables 4.2.6.8 and 6.1.1.4'
N N 0.0061 0.0033 'International Tables Vol C Tables 4.2.6.8 and 6.1.1.4'
Cl Cl 0.1484 0.1585 'International Tables Vol C Tables 4.2.6.8 and 6.1.1.4'

loop_
_geom_angle_atom_site_label_1
_geom_angle_atom_site_label_2
_geom_angle_atom_site_label_3
_geom_angle
B12 N11 B11 119.4(3)
B12 N11 C11 120.5(2)
B11 N11 C11 120.1(3)
B12 N12 B13 118.4(3)
B12 N12 C12 121.2(3)
B13 N12 C12 120.4(3)
B11 N13 B13 118.5(3)
B11 N13 C13 121.5(3)
B13 N13 C13 120.0(3)
N13 B11 N11 120.9(3)
N13 B11 Cl11 119.6(2)
N11 B11 Cl11 119.5(2)
N11 B12 N12 120.9(3)
N11 B12 Cl12 119.8(2)
N12 B12 Cl12 119.2(3)
N13 B13 N12 121.8(3)
N13 B13 Cl13 118.8(2)
N12 B13 Cl13 119.3(2)
N11 C11 H11A 109.5
N11 C11 H11B 109.5
H11A C11 H11B 109.5
N11 C11 H11C 109.5
H11A C11 H11C 109.5
H11B C11 H11C 109.5
N12 C12 H12A 109.5
N12 C12 H12B 109.5
H12A C12 H12B 109.5
N12 C12 H12C 109.5
H12A C12 H12C 109.5
H12B C12 H12C 109.5
N13 C13 H13A 109.5
N13 C13 H13B 109.5
H13A C13 H13B 109.5
N13 C13 H13C 109.5
H13A C13 H13C 109.5
H13B C13 H13C 109.5
B21 N21 B22 119.0(3)
B21 N21 C21 119.8(3)
B22 N21 C21 121.1(3)
B23 N22 B22 118.6(3)
B23 N22 C22 120.2(3)
B22 N22 C22 121.1(3)
B21 N23 B23 119.0(3)
B21 N23 C23 120.5(3)
B23 N23 C23 120.5(3)
N23 B21 N21 120.7(3)
N23 B21 Cl21 119.9(2)
N21 B21 Cl21 119.4(2)
N22 B22 N21 121.2(3)
N22 B22 Cl22 119.0(3)
N21 B22 Cl22 119.7(2)
N22 B23 N23 121.3(3)
N22 B23 Cl23 119.2(3)
N23 B23 Cl23 119.5(2)
N21 C21 H21A 109.5
N21 C21 H21B 109.5
H21A C21 H21B 109.5
N21 C21 H21C 109.5
H21A C21 H21C 109.5
H21B C21 H21C 109.5
N22 C22 H22A 109.5
N22 C22 H22B 109.5
H22A C22 H22B 109.5
N22 C22 H22C 109.5
H22A C22 H22C 109.5
H22B C22 H22C 109.5
N23 C23 H23A 109.5
N23 C23 H23B 109.5
H23A C23 H23B 109.5
N23 C23 H23C 109.5
H23A C23 H23C 109.5
H23B C23 H23C 109.5

loop_
_geom_bond_atom_site_label_1
_geom_bond_atom_site_label_2
_geom_bond_distance
_geom_bond_publ_flag
Cl11 B11 1.791(4) y
Cl12 B12 1.804(3) y
Cl13 B13 1.787(3) y
N11 B12 1.428(5) y
N11 B11 1.449(4) y
N11 C11 1.483(4) y
N12 B12 1.436(4) y
N12 B13 1.445(4) y
N12 C12 1.487(4) y
N13 B11 1.429(4) y
N13 B13 1.435(4) y
N13 C13 1.498(4) y
C11 H11A 0.9800 ?
C11 H11B 0.9800 ?
C11 H11C 0.9800 ?
C12 H12A 0.9800 ?
C12 H12B 0.9800 ?
C12 H12C 0.9800 ?
C13 H13A 0.9800 ?
C13 H13B 0.9800 ?
C13 H13C 0.9800 ?
Cl21 B21 1.804(4) y
Cl22 B22 1.796(3) y
Cl23 B23 1.793(4) y
N21 B21 1.437(4) y
N21 B22 1.440(5) y
N21 C21 1.489(4) y
N22 B23 1.430(4) y
N22 B22 1.437(4) y
N22 C22 1.489(4) y
N23 B21 1.434(4) y
N23 B23 1.444(5) y
N23 C23 1.498(4) y
C21 H21A 0.9800 ?
C21 H21B 0.9800 ?
C21 H21C 0.9800 ?
C22 H22A 0.9800 ?
C22 H22B 0.9800 ?
C22 H22C 0.9800 ?
C23 H23A 0.9800 ?
C23 H23B 0.9800 ?
C23 H23C 0.9800 ?

loop_
_geom_hbond_atom_site_label_D
_geom_hbond_atom_site_label_H
_geom_hbond_atom_site_label_A
_geom_hbond_site_symmetry_A
_geom_hbond_distance_DH
_geom_hbond_distance_HA
_geom_hbond_distance_DA
_geom_hbond_angle_DHA
C13 H13A Cl12 2_666 0.98 3.04 3.846(4) 140.4
C21 H21C Cl13 2_667 0.98 2.97 3.938(4) 170.1
C22 H22C Cl13 1_445 0.98 2.99 3.778(4) 138.2
C21 H21A Cl23 2_657 0.98 3.01 3.942(4) 159.6
C22 H22B Cl21 2_657 0.98 3.03 3.783(4) 134.2
C23 H23C Cl22 2_657 0.98 3.09 4.018(5) 158.0

loop_
_cod_related_entry_id
_cod_related_entry_database
_cod_related_entry_code
1 ChemSpider 120316
